data_7203924
loop_
_publ_author_name
'Pulkkinen, Juha T.'
'Laatikainen, Reino'
'Ahlgr\'en, Markku J.'
'Per\"akyl\"a, Mikael'
'Veps\"al\"ainen, Jouko J.'

_publ_section_title
;
 Conformational flexibility and role of aromatic--aromatic interactions
 in the crystal packing of the coordination compounds of some novel
 quadridentate Schiff bases
;
_journal_issue 4
_journal_name_full 'Journal of the Chemical Society, Perkin Transactions 2'
_journal_page_first 777
_journal_paper_doi 10.1039/a908101a
_journal_year 2000
_chemical_formula_sum 'C52 H42 N2 Ni O2'
_chemical_formula_weight 785.59
_chemical_name_systematic
;
N,N'-Ethylenebis[1,5-di-(1-naphthyl)-2,5-pentanedioneiminato]-nickel(II)
;
_space_group_IT_number 148
_symmetry_cell_setting trigonal
_symmetry_space_group_name_Hall '-R 3'
_symmetry_space_group_name_H-M 'R -3 :H'
_atom_sites_solution_hydrogens geom
_atom_sites_solution_primary direct
_atom_sites_solution_secondary difmap
_audit_creation_method SHELXL-97
_cell_angle_alpha 90.00
_cell_angle_beta 90.00
_cell_angle_gamma 120.00
_cell_formula_units_Z 18
_cell_length_a 40.3445(8)
_cell_length_b 40.3445(8)
_cell_length_c 13.9251(8)
_cell_measurement_temperature 293(2)
_cell_measurement_theta_max 24.99
_cell_measurement_theta_min 2.56
_cell_volume 19629.0(13)
_computing_cell_refinement 'Denzo, Scalepack'
_computing_data_collection 'KCD, Nonius'
_computing_data_reduction 'Denzo, Scalepack'
_computing_structure_refinement 'SHELXL-97 (Sheldrick, 1997)'
_computing_structure_solution 'SHELXS-86 (Sheldrick, 1990)'
_diffrn_ambient_temperature 293(2)
_diffrn_measured_fraction_theta_full 0.332
_diffrn_measured_fraction_theta_max 0.332
_diffrn_measurement_device_type 'Nonius Kappa CCD'
_diffrn_measurement_method omega
_diffrn_radiation_monochromator graphite
_diffrn_radiation_source 'fine-focus sealed tube'
_diffrn_radiation_type MoK\a
_diffrn_radiation_wavelength 0.71073
_diffrn_reflns_av_R_equivalents 0.0954
_diffrn_reflns_av_sigmaI/netI 0.1423
_diffrn_reflns_limit_h_max 47
_diffrn_reflns_limit_h_min -47
_diffrn_reflns_limit_k_max 40
_diffrn_reflns_limit_k_min -40
_diffrn_reflns_limit_l_max 16
_diffrn_reflns_limit_l_min -16
_diffrn_reflns_number 15314
_diffrn_reflns_theta_full 24.99
_diffrn_reflns_theta_max 24.99
_diffrn_reflns_theta_min 2.56
_exptl_absorpt_coefficient_mu 0.486
_exptl_crystal_colour 'red brown'
_exptl_crystal_density_diffrn 1.196
_exptl_crystal_density_method 'not measured'
_exptl_crystal_description prismatic
_exptl_crystal_F_000 7416
_exptl_crystal_size_max 0.20
_exptl_crystal_size_mid 0.20
_exptl_crystal_size_min 0.20
_refine_diff_density_max 0.408
_refine_diff_density_min -0.421
_refine_diff_density_rms 0.075
_refine_ls_extinction_coef 0.00009(4)
_refine_ls_extinction_expression Fc^*^=kFc[1+0.001xFc^2^\l^3^/sin(2\q)]^-1/4^
_refine_ls_extinction_method SHELXL
_refine_ls_goodness_of_fit_ref 1.096
_refine_ls_hydrogen_treatment mixed
_refine_ls_matrix_type full
_refine_ls_number_parameters 515
_refine_ls_number_reflns 7660
_refine_ls_number_restraints 0
_refine_ls_restrained_S_all 1.096
_refine_ls_R_factor_all 0.1560
_refine_ls_R_factor_gt 0.0617
_refine_ls_shift/su_max 0.001
_refine_ls_shift/su_mean 0.000
_refine_ls_structure_factor_coef Fsqd
_refine_ls_weighting_details 'w=1/[\s^2^(Fo^2^)+(0.0500P)^2^+0.0000P] where P=(Fo^2^+2Fc^2^)/3'
_refine_ls_weighting_scheme calc
_refine_ls_wR_factor_gt 0.1119
_refine_ls_wR_factor_ref 0.1293
_reflns_number_gt 3831
_reflns_number_total 7660
_reflns_threshold_expression I>2\s(I)
_cod_data_source_file a908101a.txt
_cod_data_source_block Structure_7
_cod_depositor_comments
;
The following automatic conversions were performed:

'_refine_ls_weighting_scheme' value 'calc
w=1/[\s^2^(Fo^2^)+(0.0500P)^2^+0.0000P] where P=(Fo^2^+2Fc^2^)/3' was
changed to 'calc'. New tag '_refine_ls_weighting_details' was
created. The value of the new tag was set to
'w=1/[\s^2^(Fo^2^)+(0.0500P)^2^+0.0000P] where P=(Fo^2^+2Fc^2^)/3'.

Automatic conversion script
Id: cif_fix_values 3143 2015-03-26 13:38:13Z robertas 
;
_cod_original_sg_symbol_H-M 'R -3'
_cod_database_code 7203924

loop_
_symmetry_equiv_pos_as_xyz
'x, y, z'
'-y, x-y, z'
'-x+y, -x, z'
'x+2/3, y+1/3, z+1/3'
'-y+2/3, x-y+1/3, z+1/3'
'-x+y+2/3, -x+1/3, z+1/3'
'x+1/3, y+2/3, z+2/3'
'-y+1/3, x-y+2/3, z+2/3'
'-x+y+1/3, -x+2/3, z+2/3'
'-x, -y, -z'
'y, -x+y, -z'
'x-y, x, -z'
'-x+2/3, -y+1/3, -z+1/3'
'y+2/3, -x+y+1/3, -z+1/3'
'x-y+2/3, x+1/3, -z+1/3'
'-x+1/3, -y+2/3, -z+2/3'
'y+1/3, -x+y+2/3, -z+2/3'
'x-y+1/3, x+2/3, -z+2/3'

loop_
_atom_site_label
_atom_site_type_symbol
_atom_site_fract_x
_atom_site_fract_y
_atom_site_fract_z
_atom_site_U_iso_or_equiv
_atom_site_adp_type
_atom_site_occupancy
_atom_site_calc_flag
_atom_site_refinement_flags
_atom_site_disorder_assembly
_atom_site_disorder_group
Ni Ni 0.401843(12) -0.030240(12) 0.45576(3) 0.0472(2) Uani 1 d . . .
O1 O 0.36668(7) -0.01616(6) 0.41875(18) 0.0581(7) Uani 1 d . . .
O2 O 0.40850(7) 0.00048(6) 0.56090(17) 0.0570(7) Uani 1 d . . .
N1 N 0.39463(8) -0.06004(7) 0.3475(2) 0.0474(7) Uani 1 d . . .
N2 N 0.43786(7) -0.04326(7) 0.4960(2) 0.0449(7) Uani 1 d . . .
C1 C 0.42444(10) -0.07044(10) 0.3375(2) 0.0536(10) Uani 1 d . . .
H4A H 0.4460 -0.0508 0.3019 0.064 Uiso 1 calc R . .
H4B H 0.4145 -0.0945 0.3031 0.064 Uiso 1 calc R . .
C2 C 0.43663(10) -0.07420(10) 0.4363(2) 0.0553(10) Uani 1 d . . .
H5A H 0.4186 -0.0990 0.4631 0.066 Uiso 1 calc R . .
H5B H 0.4617 -0.0720 0.4342 0.066 Uiso 1 calc R . .
C3 C 0.36821(10) -0.06949(9) 0.2813(3) 0.0485(9) Uani 1 d . . .
C4 C 0.34137(10) -0.05624(10) 0.2838(3) 0.0530(10) Uani 1 d . . .
H4 H 0.3217 -0.0660 0.2388 0.064 Uiso 1 calc R . .
C5 C 0.34279(10) -0.03005(10) 0.3483(3) 0.0511(10) Uani 1 d . . .
C6 C 0.46048(9) -0.02968(9) 0.5708(3) 0.0463(9) Uani 1 d . . .
C7 C 0.45963(10) -0.00255(10) 0.6325(2) 0.0524(10) Uani 1 d . . .
H7 H 0.4778 0.0073 0.6813 0.063 Uiso 1 calc R . .
C8 C 0.43413(10) 0.01060(10) 0.6266(3) 0.0495(9) Uani 1 d . . .
C31 C 0.36627(10) -0.09346(10) 0.1950(2) 0.0546(10) Uani 1 d . . .
H31A H 0.3493 -0.0921 0.1479 0.066 Uiso 1 calc R . .
H31B H 0.3915 -0.0820 0.1664 0.066 Uiso 1 calc R . .
C32 C 0.35281(10) -0.13513(10) 0.2148(3) 0.0505(10) Uani 1 d . . .
C33 C 0.33631(11) -0.15249(12) 0.2997(3) 0.0712(12) Uani 1 d . . .
H33 H 0.3326 -0.1384 0.3472 0.085 Uiso 1 calc R . .
C34 C 0.32475(14) -0.19115(14) 0.3169(4) 0.0926(14) Uani 1 d . . .
H34 H 0.3132 -0.2024 0.3749 0.111 Uiso 1 calc R . .
C35 C 0.33027(14) -0.21167(13) 0.2506(5) 0.0922(15) Uani 1 d . . .
H35 H 0.3228 -0.2371 0.2637 0.111 Uiso 1 calc R . .
C36 C 0.34699(12) -0.19605(13) 0.1620(4) 0.0739(12) Uani 1 d . . .
C37 C 0.35377(15) -0.21684(15) 0.0892(5) 0.1019(17) Uani 1 d . . .
H37 H 0.3476 -0.2420 0.1008 0.122 Uiso 1 calc R . .
C38 C 0.36904(17) -0.2005(2) 0.0038(5) 0.118(2) Uani 1 d . . .
H38 H 0.3731 -0.2147 -0.0426 0.142 Uiso 1 calc R . .
C39 C 0.37864(14) -0.16364(18) -0.0158(4) 0.0967(16) Uani 1 d . . .
H39 H 0.3888 -0.1530 -0.0753 0.116 Uiso 1 calc R . .
C40 C 0.37321(11) -0.14252(13) 0.0522(3) 0.0723(12) Uani 1 d . . .
H40 H 0.3801 -0.1174 0.0380 0.087 Uiso 1 calc R . .
C41 C 0.35773(10) -0.15722(12) 0.1421(3) 0.0567(10) Uani 1 d . . .
C51 C 0.31734(9) -0.01248(10) 0.3394(3) 0.0609(11) Uani 1 d . . .
H51A H 0.3136 -0.0055 0.4034 0.073 Uiso 1 calc R . .
H51B H 0.3313 0.0110 0.3030 0.073 Uiso 1 calc R . .
C52 C 0.27874(10) -0.03558(11) 0.2941(3) 0.0531(10) Uani 1 d . . .
C53 C 0.27042(12) -0.02461(11) 0.2088(3) 0.0607(10) Uani 1 d . . .
H53 H 0.2895 -0.0034 0.1768 0.073 Uiso 1 calc R . .
C54 C 0.23359(14) -0.04472(14) 0.1685(3) 0.0755(12) Uani 1 d . . .
H54 H 0.2287 -0.0369 0.1099 0.091 Uiso 1 calc R . .
C55 C 0.20516(12) -0.07524(13) 0.2143(3) 0.0737(12) Uani 1 d . . .
H55 H 0.1809 -0.0881 0.1869 0.088 Uiso 1 calc R . .
C56 C 0.21170(11) -0.08772(11) 0.3018(3) 0.0551(10) Uani 1 d . . .
C57 C 0.18259(13) -0.11883(13) 0.3525(4) 0.0772(13) Uani 1 d . . .
H57 H 0.1580 -0.1315 0.3267 0.093 Uiso 1 calc R . .
C58 C 0.18889(15) -0.13081(14) 0.4361(4) 0.0909(14) Uani 1 d . . .
H58 H 0.1688 -0.1513 0.4679 0.109 Uiso 1 calc R . .
C59 C 0.22573(17) -0.11265(14) 0.4762(3) 0.0864(14) Uani 1 d . . .
H59 H 0.2302 -0.1216 0.5335 0.104 Uiso 1 calc R . .
C60 C 0.25498(12) -0.08185(12) 0.4313(3) 0.0678(11) Uani 1 d . . .
H60 H 0.2791 -0.0697 0.4593 0.081 Uiso 1 calc R . .
C50 C 0.24928(12) -0.06803(11) 0.3427(3) 0.0525(10) Uani 1 d . . .
C61 C 0.48935(9) -0.04187(10) 0.5960(2) 0.0517(9) Uani 1 d . . .
H61A H 0.5008 -0.0442 0.5370 0.062 Uiso 1 calc R . .
H61B H 0.5096 -0.0217 0.6339 0.062 Uiso 1 calc R . .
C62 C 0.47379(11) -0.07892(11) 0.6508(2) 0.0529(10) Uani 1 d . . .
C63 C 0.43562(12) -0.10178(13) 0.6698(3) 0.0694(12) Uani 1 d . . .
H63 H 0.4187 -0.0940 0.6489 0.083 Uiso 1 calc R . .
C64 C 0.42120(14) -0.13621(15) 0.7193(3) 0.0935(15) Uani 1 d . . .
H64 H 0.3951 -0.1510 0.7319 0.112 Uiso 1 calc R . .
C65 C 0.44622(18) -0.14790(14) 0.7494(3) 0.1024(16) Uani 1 d . . .
H65 H 0.4367 -0.1713 0.7808 0.123 Uiso 1 calc R . .
C66 C 0.48605(15) -0.12527(14) 0.7337(3) 0.0771(13) Uani 1 d . . .
C67 C 0.51285(19) -0.13627(16) 0.7662(3) 0.1013(16) Uani 1 d . . .
H67 H 0.5040 -0.1594 0.7983 0.122 Uiso 1 calc R . .
C68 C 0.55050(18) -0.11382(18) 0.7510(4) 0.1015(17) Uani 1 d . . .
H68 H 0.5674 -0.1213 0.7744 0.122 Uiso 1 calc R . .
C69 C 0.56465(14) -0.07979(15) 0.7013(3) 0.0846(14) Uani 1 d . . .
H69 H 0.5908 -0.0645 0.6910 0.101 Uiso 1 calc R . .
C70 C 0.54005(12) -0.06868(12) 0.6674(3) 0.0681(11) Uani 1 d . . .
H70 H 0.5498 -0.0460 0.6330 0.082 Uiso 1 calc R . .
C71 C 0.49994(12) -0.09082(12) 0.6832(3) 0.0570(10) Uani 1 d . . .
C81 C 0.43265(10) 0.03691(10) 0.7026(3) 0.0595(10) Uani 1 d . . .
H81A H 0.4194 0.0492 0.6758 0.071 Uiso 1 calc R . .
H81B H 0.4175 0.0213 0.7562 0.071 Uiso 1 calc R . .
C82 C 0.47073(11) 0.06752(11) 0.7407(3) 0.0554(10) Uani 1 d . . .
C83 C 0.48187(14) 0.06625(13) 0.8339(3) 0.0784(13) Uani 1 d . . .
H83 H 0.4656 0.0459 0.8730 0.094 Uiso 1 calc R . .
C84 C 0.51664(19) 0.09444(19) 0.8712(4) 0.1025(18) Uani 1 d . . .
H84 H 0.5233 0.0932 0.9345 0.123 Uiso 1 calc R . .
C85 C 0.54057(15) 0.12373(18) 0.8136(6) 0.102(2) Uani 1 d . . .
H85 H 0.5640 0.1425 0.8380 0.122 Uiso 1 calc R . .
C86 C 0.53136(14) 0.12670(15) 0.7196(5) 0.0780(14) Uani 1 d . . .
C87 C 0.55607(18) 0.1568(2) 0.6607(7) 0.122(2) Uani 1 d . . .
H87 H 0.5800 0.1749 0.6840 0.146 Uiso 1 calc R . .
C88 C 0.5461(3) 0.1604(2) 0.5699(7) 0.145(3) Uani 1 d . . .
H88 H 0.5633 0.1807 0.5319 0.174 Uiso 1 calc R . .
C89 C 0.5104(2) 0.1340(2) 0.5333(4) 0.117(2) Uani 1 d . . .
H89 H 0.5032 0.1370 0.4720 0.141 Uiso 1 calc R . .
C90 C 0.48635(14) 0.10368(14) 0.5880(4) 0.0767(12) Uani 1 d . . .
H90 H 0.4629 0.0855 0.5624 0.092 Uiso 1 calc R . .
C91 C 0.49560(12) 0.09880(12) 0.6824(3) 0.0602(11) Uani 1 d . . .

loop_
_atom_site_aniso_label
_atom_site_aniso_U_11
_atom_site_aniso_U_22
_atom_site_aniso_U_33
_atom_site_aniso_U_23
_atom_site_aniso_U_13
_atom_site_aniso_U_12
Ni 0.0408(3) 0.0457(3) 0.0590(3) -0.0088(2) -0.0026(2) 0.0246(2)
O1 0.0500(16) 0.0588(16) 0.0754(18) -0.0225(14) -0.0180(14) 0.0347(13)
O2 0.0488(15) 0.0649(17) 0.0673(17) -0.0226(14) -0.0115(14) 0.0358(14)
N1 0.0393(18) 0.0454(18) 0.059(2) -0.0093(15) -0.0036(16) 0.0225(15)
N2 0.0399(17) 0.0463(18) 0.0530(19) -0.0039(15) -0.0017(15) 0.0249(15)
C1 0.053(2) 0.061(2) 0.060(3) -0.017(2) -0.001(2) 0.038(2)
C2 0.054(2) 0.054(2) 0.066(3) -0.012(2) -0.004(2) 0.033(2)
C3 0.049(2) 0.036(2) 0.057(3) -0.0005(18) 0.006(2) 0.0183(19)
C4 0.046(2) 0.048(2) 0.067(3) -0.013(2) -0.0109(19) 0.026(2)
C5 0.039(2) 0.044(2) 0.071(3) -0.004(2) -0.003(2) 0.021(2)
C6 0.038(2) 0.043(2) 0.057(3) 0.002(2) 0.004(2) 0.0201(19)
C7 0.044(2) 0.062(3) 0.054(2) -0.012(2) -0.0063(18) 0.028(2)
C8 0.042(2) 0.051(2) 0.053(2) -0.0072(19) 0.004(2) 0.021(2)
C31 0.060(2) 0.059(3) 0.052(2) -0.009(2) -0.0047(19) 0.034(2)
C32 0.047(2) 0.051(3) 0.056(3) -0.015(2) -0.008(2) 0.026(2)
C33 0.069(3) 0.060(3) 0.073(3) -0.002(3) 0.007(2) 0.024(2)
C34 0.105(4) 0.066(4) 0.088(4) 0.008(3) 0.007(3) 0.029(3)
C35 0.099(4) 0.048(3) 0.116(5) -0.001(3) -0.012(3) 0.026(3)
C36 0.065(3) 0.052(3) 0.107(4) -0.027(3) -0.026(3) 0.031(2)
C37 0.091(4) 0.075(4) 0.153(5) -0.048(4) -0.034(4) 0.052(3)
C38 0.108(5) 0.149(7) 0.120(5) -0.068(5) -0.030(4) 0.081(5)
C39 0.102(4) 0.110(5) 0.090(4) -0.038(4) -0.009(3) 0.061(4)
C40 0.070(3) 0.078(3) 0.073(3) -0.021(3) -0.013(3) 0.040(3)
C41 0.043(2) 0.065(3) 0.064(3) -0.013(2) -0.015(2) 0.029(2)
C51 0.046(2) 0.052(2) 0.089(3) -0.016(2) -0.014(2) 0.028(2)
C52 0.051(3) 0.053(3) 0.065(3) -0.009(2) -0.003(2) 0.034(2)
C53 0.059(3) 0.062(3) 0.064(3) 0.004(2) 0.004(2) 0.033(2)
C54 0.084(4) 0.086(3) 0.059(3) 0.003(3) -0.007(3) 0.045(3)
C55 0.061(3) 0.081(3) 0.072(3) -0.014(3) -0.014(3) 0.030(3)
C56 0.050(3) 0.052(3) 0.057(3) -0.007(2) -0.001(2) 0.021(2)
C57 0.066(3) 0.073(3) 0.085(4) -0.011(3) 0.001(3) 0.029(3)
C58 0.083(4) 0.079(4) 0.096(4) 0.011(3) 0.013(3) 0.029(3)
C59 0.109(4) 0.088(4) 0.073(3) 0.020(3) 0.015(3) 0.057(3)
C60 0.074(3) 0.075(3) 0.065(3) -0.001(2) -0.001(2) 0.045(3)
C50 0.063(3) 0.057(3) 0.051(3) -0.005(2) 0.001(2) 0.040(2)
C61 0.046(2) 0.054(2) 0.059(2) -0.004(2) -0.0053(19) 0.028(2)
C62 0.055(3) 0.064(3) 0.047(2) 0.001(2) 0.005(2) 0.035(2)
C63 0.068(3) 0.080(3) 0.065(3) 0.016(2) 0.007(2) 0.040(3)
C64 0.077(3) 0.106(4) 0.091(4) 0.040(3) 0.017(3) 0.041(3)
C65 0.118(5) 0.095(4) 0.093(4) 0.037(3) 0.013(3) 0.053(4)
C66 0.087(4) 0.094(4) 0.064(3) 0.016(3) 0.005(3) 0.055(3)
C67 0.135(5) 0.112(4) 0.083(4) 0.019(3) -0.011(4) 0.082(4)
C68 0.104(5) 0.130(5) 0.103(4) -0.004(4) -0.022(4) 0.083(4)
C69 0.080(3) 0.099(4) 0.094(4) -0.010(3) -0.019(3) 0.059(3)
C70 0.068(3) 0.084(3) 0.068(3) -0.007(2) -0.010(2) 0.049(3)
C71 0.067(3) 0.068(3) 0.046(2) 0.003(2) -0.001(2) 0.041(3)
C81 0.048(2) 0.064(3) 0.064(3) -0.016(2) 0.000(2) 0.026(2)
C82 0.054(3) 0.062(3) 0.063(3) -0.017(2) -0.003(2) 0.039(2)
C83 0.100(4) 0.085(3) 0.073(3) -0.019(3) -0.019(3) 0.064(3)
C84 0.116(5) 0.114(5) 0.113(5) -0.058(4) -0.070(4) 0.084(4)
C85 0.066(4) 0.093(5) 0.159(7) -0.065(4) -0.047(4) 0.050(4)
C86 0.047(3) 0.062(3) 0.127(5) -0.034(4) -0.005(4) 0.028(3)
C87 0.082(4) 0.079(5) 0.194(7) -0.048(6) 0.014(6) 0.033(4)
C88 0.152(8) 0.067(5) 0.194(8) -0.010(6) 0.079(7) 0.038(5)
C89 0.169(6) 0.074(4) 0.109(5) 0.000(4) 0.040(5) 0.061(4)
C90 0.091(3) 0.068(3) 0.081(4) -0.012(3) 0.008(3) 0.047(3)
C91 0.054(3) 0.063(3) 0.079(3) -0.024(3) -0.002(3) 0.041(3)

loop_
_atom_type_symbol
_atom_type_description
_atom_type_scat_dispersion_real
_atom_type_scat_dispersion_imag
_atom_type_scat_source
C C 0.0033 0.0016 'International Tables Vol C Tables 4.2.6.8 and 6.1.1.4'
H H 0.0000 0.0000 'International Tables Vol C Tables 4.2.6.8 and 6.1.1.4'
N N 0.0061 0.0033 'International Tables Vol C Tables 4.2.6.8 and 6.1.1.4'
O O 0.0106 0.0060 'International Tables Vol C Tables 4.2.6.8 and 6.1.1.4'
Ni Ni 0.3393 1.1124 'International Tables Vol C Tables 4.2.6.8 and 6.1.1.4'

loop_
_geom_angle_atom_site_label_1
_geom_angle_atom_site_label_2
_geom_angle_atom_site_label_3
_geom_angle
_geom_angle_site_symmetry_1
_geom_angle_site_symmetry_3
_geom_angle_publ_flag
O1 Ni O2 83.75(10) . . ?
O1 Ni N1 94.41(12) . . ?
O2 Ni N1 177.93(12) . . ?
O1 Ni N2 178.22(12) . . ?
O2 Ni N2 94.51(11) . . ?
N1 Ni N2 87.32(13) . . ?
C5 O1 Ni 126.9(2) . . ?
C8 O2 Ni 126.9(2) . . ?
C3 N1 C1 120.9(3) . . ?
C3 N1 Ni 126.8(2) . . ?
C1 N1 Ni 112.2(2) . . ?
C6 N2 C2 121.5(3) . . ?
C6 N2 Ni 126.8(2) . . ?
C2 N2 Ni 111.5(2) . . ?
N1 C1 C2 107.5(3) . . ?
N1 C1 H4A 110.2 . . ?
C2 C1 H4A 110.2 . . ?
N1 C1 H4B 110.2 . . ?
C2 C1 H4B 110.2 . . ?
H4A C1 H4B 108.5 . . ?
N2 C2 C1 107.8(3) . . ?
N2 C2 H5A 110.1 . . ?
C1 C2 H5A 110.1 . . ?
N2 C2 H5B 110.1 . . ?
C1 C2 H5B 110.1 . . ?
H5A C2 H5B 108.5 . . ?
N1 C3 C4 122.1(3) . . ?
N1 C3 C31 121.1(3) . . ?
C4 C3 C31 116.7(3) . . ?
C5 C4 C3 124.0(3) . . ?
C5 C4 H4 118.0 . . ?
C3 C4 H4 118.0 . . ?
O1 C5 C4 124.7(3) . . ?
O1 C5 C51 113.1(3) . . ?
C4 C5 C51 122.1(3) . . ?
N2 C6 C7 121.9(3) . . ?
N2 C6 C61 122.4(3) . . ?
C7 C6 C61 115.7(3) . . ?
C8 C7 C6 125.3(3) . . ?
C8 C7 H7 117.3 . . ?
C6 C7 H7 117.3 . . ?
O2 C8 C7 123.9(3) . . ?
O2 C8 C81 114.3(3) . . ?
C7 C8 C81 121.7(3) . . ?
C32 C31 C3 116.1(3) . . ?
C32 C31 H31A 108.3 . . ?
C3 C31 H31A 108.3 . . ?
C32 C31 H31B 108.3 . . ?
C3 C31 H31B 108.3 . . ?
H31A C31 H31B 107.4 . . ?
C33 C32 C41 118.5(4) . . ?
C33 C32 C31 122.7(3) . . ?
C41 C32 C31 118.8(3) . . ?
C32 C33 C34 121.5(4) . . ?
C32 C33 H33 119.2 . . ?
C34 C33 H33 119.2 . . ?
C35 C34 C33 120.4(4) . . ?
C35 C34 H34 119.8 . . ?
C33 C34 H34 119.8 . . ?
C34 C35 C36 121.7(4) . . ?
C34 C35 H35 119.2 . . ?
C36 C35 H35 119.2 . . ?
C35 C36 C37 123.6(5) . . ?
C35 C36 C41 118.6(4) . . ?
C37 C36 C41 117.7(5) . . ?
C38 C37 C36 121.0(5) . . ?
C38 C37 H37 119.5 . . ?
C36 C37 H37 119.5 . . ?
C37 C38 C39 121.3(6) . . ?
C37 C38 H38 119.4 . . ?
C39 C38 H38 119.4 . . ?
C40 C39 C38 119.8(5) . . ?
C40 C39 H39 120.1 . . ?
C38 C39 H39 120.1 . . ?
C39 C40 C41 122.5(4) . . ?
C39 C40 H40 118.8 . . ?
C41 C40 H40 118.8 . . ?
C40 C41 C32 123.0(4) . . ?
C40 C41 C36 117.8(4) . . ?
C32 C41 C36 119.2(4) . . ?
C52 C51 C5 118.7(3) . . ?
C52 C51 H51A 107.6 . . ?
C5 C51 H51A 107.6 . . ?
C52 C51 H51B 107.6 . . ?
C5 C51 H51B 107.6 . . ?
H51A C51 H51B 107.1 . . ?
C53 C52 C50 118.9(3) . . ?
C53 C52 C51 120.8(4) . . ?
C50 C52 C51 120.2(4) . . ?
C52 C53 C54 121.3(4) . . ?
C52 C53 H53 119.3 . . ?
C54 C53 H53 119.3 . . ?
C55 C54 C53 120.6(4) . . ?
C55 C54 H54 119.7 . . ?
C53 C54 H54 119.7 . . ?
C54 C55 C56 120.9(4) . . ?
C54 C55 H55 119.5 . . ?
C56 C55 H55 119.5 . . ?
C55 C56 C57 122.5(4) . . ?
C55 C56 C50 119.1(4) . . ?
C57 C56 C50 118.4(4) . . ?
C58 C57 C56 122.4(4) . . ?
C58 C57 H57 118.8 . . ?
C56 C57 H57 118.8 . . ?
C57 C58 C59 120.2(4) . . ?
C57 C58 H58 119.9 . . ?
C59 C58 H58 119.9 . . ?
C60 C59 C58 120.1(4) . . ?
C60 C59 H59 120.0 . . ?
C58 C59 H59 120.0 . . ?
C59 C60 C50 121.3(4) . . ?
C59 C60 H60 119.3 . . ?
C50 C60 H60 119.3 . . ?
C60 C50 C52 123.3(4) . . ?
C60 C50 C56 117.6(4) . . ?
C52 C50 C56 119.1(3) . . ?
C62 C61 C6 115.6(3) . . ?
C62 C61 H61A 108.4 . . ?
C6 C61 H61A 108.4 . . ?
C62 C61 H61B 108.4 . . ?
C6 C61 H61B 108.4 . . ?
H61A C61 H61B 107.4 . . ?
C63 C62 C71 118.8(4) . . ?
C63 C62 C61 122.5(3) . . ?
C71 C62 C61 118.7(3) . . ?
C62 C63 C64 122.5(4) . . ?
C62 C63 H63 118.8 . . ?
C64 C63 H63 118.8 . . ?
C65 C64 C63 118.7(4) . . ?
C65 C64 H64 120.6 . . ?
C63 C64 H64 120.6 . . ?
C64 C65 C66 121.6(4) . . ?
C64 C65 H65 119.2 . . ?
C66 C65 H65 119.2 . . ?
C71 C66 C65 118.7(4) . . ?
C71 C66 C67 118.5(4) . . ?
C65 C66 C67 122.8(5) . . ?
C68 C67 C66 121.1(5) . . ?
C68 C67 H67 119.4 . . ?
C66 C67 H67 119.4 . . ?
C67 C68 C69 121.1(5) . . ?
C67 C68 H68 119.5 . . ?
C69 C68 H68 119.5 . . ?
C70 C69 C68 119.6(5) . . ?
C70 C69 H69 120.2 . . ?
C68 C69 H69 120.2 . . ?
C69 C70 C71 121.9(4) . . ?
C69 C70 H70 119.1 . . ?
C71 C70 H70 119.1 . . ?
C66 C71 C70 117.8(4) . . ?
C66 C71 C62 119.6(4) . . ?
C70 C71 C62 122.6(4) . . ?
C82 C81 C8 115.9(3) . . ?
C82 C81 H81A 108.3 . . ?
C8 C81 H81A 108.3 . . ?
C82 C81 H81B 108.3 . . ?
C8 C81 H81B 108.3 . . ?
H81A C81 H81B 107.4 . . ?
C83 C82 C91 118.3(4) . . ?
C83 C82 C81 121.1(4) . . ?
C91 C82 C81 120.6(4) . . ?
C82 C83 C84 122.3(5) . . ?
C82 C83 H83 118.9 . . ?
C84 C83 H83 118.9 . . ?
C85 C84 C83 118.6(5) . . ?
C85 C84 H84 120.7 . . ?
C83 C84 H84 120.7 . . ?
C84 C85 C86 122.1(5) . . ?
C84 C85 H85 118.9 . . ?
C86 C85 H85 118.9 . . ?
C85 C86 C87 121.9(6) . . ?
C85 C86 C91 119.3(5) . . ?
C87 C86 C91 118.8(6) . . ?
C88 C87 C86 121.5(7) . . ?
C88 C87 H87 119.2 . . ?
C86 C87 H87 119.2 . . ?
C87 C88 C89 120.5(7) . . ?
C87 C88 H88 119.8 . . ?
C89 C88 H88 119.8 . . ?
C90 C89 C88 119.1(6) . . ?
C90 C89 H89 120.4 . . ?
C88 C89 H89 120.4 . . ?
C89 C90 C91 122.1(5) . . ?
C89 C90 H90 118.9 . . ?
C91 C90 H90 118.9 . . ?
C90 C91 C82 122.9(4) . . ?
C90 C91 C86 117.9(5) . . ?
C82 C91 C86 119.2(5) . . ?

loop_
_geom_bond_atom_site_label_1
_geom_bond_atom_site_label_2
_geom_bond_distance
_geom_bond_site_symmetry_2
_geom_bond_publ_flag
Ni O1 1.846(2) . ?
Ni O2 1.849(2) . ?
Ni N1 1.858(3) . ?
Ni N2 1.861(3) . ?
O1 C5 1.291(4) . ?
O2 C8 1.285(4) . ?
N1 C3 1.313(4) . ?
N1 C1 1.465(4) . ?
N2 C6 1.311(4) . ?
N2 C2 1.480(4) . ?
C1 C2 1.494(4) . ?
C1 H4A 0.9700 . ?
C1 H4B 0.9700 . ?
C2 H5A 0.9700 . ?
C2 H5B 0.9700 . ?
C3 C4 1.428(5) . ?
C3 C31 1.520(4) . ?
C4 C5 1.366(4) . ?
C4 H4 0.9300 . ?
C5 C51 1.516(4) . ?
C6 C7 1.405(4) . ?
C6 C61 1.515(4) . ?
C7 C8 1.376(4) . ?
C7 H7 0.9300 . ?
C8 C81 1.522(4) . ?
C31 C32 1.511(5) . ?
C31 H31A 0.9700 . ?
C31 H31B 0.9700 . ?
C32 C33 1.366(5) . ?
C32 C41 1.426(5) . ?
C33 C34 1.407(5) . ?
C33 H33 0.9300 . ?
C34 C35 1.331(6) . ?
C34 H34 0.9300 . ?
C35 C36 1.397(6) . ?
C35 H35 0.9300 . ?
C36 C37 1.426(6) . ?
C36 C41 1.428(5) . ?
C37 C38 1.350(7) . ?
C37 H37 0.9300 . ?
C38 C39 1.365(7) . ?
C38 H38 0.9300 . ?
C39 C40 1.363(5) . ?
C39 H39 0.9300 . ?
C40 C41 1.393(5) . ?
C40 H40 0.9300 . ?
C51 C52 1.496(4) . ?
C51 H51A 0.9700 . ?
C51 H51B 0.9700 . ?
C52 C53 1.367(5) . ?
C52 C50 1.424(5) . ?
C53 C54 1.405(5) . ?
C53 H53 0.9300 . ?
C54 C55 1.351(5) . ?
C54 H54 0.9300 . ?
C55 C56 1.393(5) . ?
C55 H55 0.9300 . ?
C56 C57 1.407(5) . ?
C56 C50 1.432(5) . ?
C57 C58 1.333(5) . ?
C57 H57 0.9300 . ?
C58 C59 1.403(6) . ?
C58 H58 0.9300 . ?
C59 C60 1.365(5) . ?
C59 H59 0.9300 . ?
C60 C50 1.419(5) . ?
C60 H60 0.9300 . ?
C61 C62 1.507(5) . ?
C61 H61A 0.9700 . ?
C61 H61B 0.9700 . ?
C62 C63 1.368(5) . ?
C62 C71 1.433(5) . ?
C63 C64 1.391(5) . ?
C63 H63 0.9300 . ?
C64 C65 1.376(6) . ?
C64 H64 0.9300 . ?
C65 C66 1.413(6) . ?
C65 H65 0.9300 . ?
C66 C71 1.401(5) . ?
C66 C67 1.432(6) . ?
C67 C68 1.340(6) . ?
C67 H67 0.9300 . ?
C68 C69 1.381(6) . ?
C68 H68 0.9300 . ?
C69 C70 1.361(5) . ?
C69 H69 0.9300 . ?
C70 C71 1.421(5) . ?
C70 H70 0.9300 . ?
C81 C82 1.506(5) . ?
C81 H81A 0.9700 . ?
C81 H81B 0.9700 . ?
C82 C83 1.383(5) . ?
C82 C91 1.411(5) . ?
C83 C84 1.391(6) . ?
C83 H83 0.9300 . ?
C84 C85 1.354(7) . ?
C84 H84 0.9300 . ?
C85 C86 1.382(7) . ?
C85 H85 0.9300 . ?
C86 C87 1.390(7) . ?
C86 C91 1.411(6) . ?
C87 C88 1.356(8) . ?
C87 H87 0.9300 . ?
C88 C89 1.391(9) . ?
C88 H88 0.9300 . ?
C89 C90 1.353(6) . ?
C89 H89 0.9300 . ?
C90 C91 1.407(5) . ?
C90 H90 0.9300 . ?

loop_
_geom_torsion_atom_site_label_1
_geom_torsion_atom_site_label_2
_geom_torsion_atom_site_label_3
_geom_torsion_atom_site_label_4
_geom_torsion
_geom_torsion_site_symmetry_1
_geom_torsion_site_symmetry_2
_geom_torsion_site_symmetry_3
_geom_torsion_site_symmetry_4
_geom_torsion_publ_flag
O2 Ni O1 C5 -171.0(3) . . . . ?
N1 Ni O1 C5 9.9(3) . . . . ?
N2 Ni O1 C5 177(30) . . . . ?
O1 Ni O2 C8 -171.9(3) . . . . ?
N1 Ni O2 C8 -144(3) . . . . ?
N2 Ni O2 C8 7.7(3) . . . . ?
O1 Ni N1 C3 -8.4(3) . . . . ?
O2 Ni N1 C3 -36(3) . . . . ?
N2 Ni N1 C3 172.0(3) . . . . ?
O1 Ni N1 C1 167.0(2) . . . . ?
O2 Ni N1 C1 140(3) . . . . ?
N2 Ni N1 C1 -12.6(2) . . . . ?
O1 Ni N2 C6 7(4) . . . . ?
O2 Ni N2 C6 -5.5(3) . . . . ?
N1 Ni N2 C6 173.6(3) . . . . ?
O1 Ni N2 C2 -177(30) . . . . ?
O2 Ni N2 C2 170.2(2) . . . . ?
N1 Ni N2 C2 -10.7(2) . . . . ?
C3 N1 C1 C2 -152.1(3) . . . . ?
Ni N1 C1 C2 32.2(3) . . . . ?
C6 N2 C2 C1 -153.3(3) . . . . ?
Ni N2 C2 C1 30.7(3) . . . . ?
N1 C1 C2 N2 -39.5(3) . . . . ?
C1 N1 C3 C4 -173.0(3) . . . . ?
Ni N1 C3 C4 2.0(5) . . . . ?
C1 N1 C3 C31 3.5(5) . . . . ?
Ni N1 C3 C31 178.6(2) . . . . ?
N1 C3 C4 C5 6.6(5) . . . . ?
C31 C3 C4 C5 -170.1(3) . . . . ?
Ni O1 C5 C4 -4.9(5) . . . . ?
Ni O1 C5 C51 178.7(2) . . . . ?
C3 C4 C5 O1 -5.2(6) . . . . ?
C3 C4 C5 C51 170.9(3) . . . . ?
C2 N2 C6 C7 -174.7(3) . . . . ?
Ni N2 C6 C7 0.6(5) . . . . ?
C2 N2 C6 C61 5.8(5) . . . . ?
Ni N2 C6 C61 -178.9(2) . . . . ?
N2 C6 C7 C8 4.8(5) . . . . ?
C61 C6 C7 C8 -175.6(3) . . . . ?
Ni O2 C8 C7 -5.0(5) . . . . ?
Ni O2 C8 C81 178.6(2) . . . . ?
C6 C7 C8 O2 -2.6(6) . . . . ?
C6 C7 C8 C81 173.5(3) . . . . ?
N1 C3 C31 C32 71.5(4) . . . . ?
C4 C3 C31 C32 -111.7(3) . . . . ?
C3 C31 C32 C33 12.4(5) . . . . ?
C3 C31 C32 C41 -167.2(3) . . . . ?
C41 C32 C33 C34 0.9(6) . . . . ?
C31 C32 C33 C34 -178.7(3) . . . . ?
C32 C33 C34 C35 1.1(7) . . . . ?
C33 C34 C35 C36 -1.0(7) . . . . ?
C34 C35 C36 C37 179.4(4) . . . . ?
C34 C35 C36 C41 -1.1(7) . . . . ?
C35 C36 C37 C38 178.1(5) . . . . ?
C41 C36 C37 C38 -1.4(7) . . . . ?
C36 C37 C38 C39 0.2(8) . . . . ?
C37 C38 C39 C40 0.8(8) . . . . ?
C38 C39 C40 C41 -0.5(7) . . . . ?
C39 C40 C41 C32 178.3(4) . . . . ?
C39 C40 C41 C36 -0.7(6) . . . . ?
C33 C32 C41 C40 178.1(3) . . . . ?
C31 C32 C41 C40 -2.3(5) . . . . ?
C33 C32 C41 C36 -2.9(5) . . . . ?
C31 C32 C41 C36 176.7(3) . . . . ?
C35 C36 C41 C40 -177.9(4) . . . . ?
C37 C36 C41 C40 1.6(5) . . . . ?
C35 C36 C41 C32 3.0(5) . . . . ?
C37 C36 C41 C32 -177.4(3) . . . . ?
O1 C5 C51 C52 -153.3(3) . . . . ?
C4 C5 C51 C52 30.2(5) . . . . ?
C5 C51 C52 C53 -114.2(4) . . . . ?
C5 C51 C52 C50 69.9(4) . . . . ?
C50 C52 C53 C54 -0.1(5) . . . . ?
C51 C52 C53 C54 -176.0(3) . . . . ?
C52 C53 C54 C55 1.0(6) . . . . ?
C53 C54 C55 C56 -0.6(6) . . . . ?
C54 C55 C56 C57 178.5(4) . . . . ?
C54 C55 C56 C50 -0.8(6) . . . . ?
C55 C56 C57 C58 179.8(4) . . . . ?
C50 C56 C57 C58 -0.9(6) . . . . ?
C56 C57 C58 C59 -0.9(7) . . . . ?
C57 C58 C59 C60 2.1(7) . . . . ?
C58 C59 C60 C50 -1.5(6) . . . . ?
C59 C60 C50 C52 178.8(3) . . . . ?
C59 C60 C50 C56 -0.3(5) . . . . ?
C53 C52 C50 C60 179.7(3) . . . . ?
C51 C52 C50 C60 -4.3(5) . . . . ?
C53 C52 C50 C56 -1.2(5) . . . . ?
C51 C52 C50 C56 174.7(3) . . . . ?
C55 C56 C50 C60 -179.2(3) . . . . ?
C57 C56 C50 C60 1.5(5) . . . . ?
C55 C56 C50 C52 1.7(5) . . . . ?
C57 C56 C50 C52 -177.6(3) . . . . ?
N2 C6 C61 C62 -82.3(4) . . . . ?
C7 C6 C61 C62 98.2(3) . . . . ?
C6 C61 C62 C63 5.2(5) . . . . ?
C6 C61 C62 C71 -175.5(3) . . . . ?
C71 C62 C63 C64 -0.1(6) . . . . ?
C61 C62 C63 C64 179.2(4) . . . . ?
C62 C63 C64 C65 -0.7(7) . . . . ?
C63 C64 C65 C66 1.9(7) . . . . ?
C64 C65 C66 C71 -2.3(7) . . . . ?
C64 C65 C66 C67 178.5(5) . . . . ?
C71 C66 C67 C68 1.7(7) . . . . ?
C65 C66 C67 C68 -179.1(5) . . . . ?
C66 C67 C68 C69 -1.8(8) . . . . ?
C67 C68 C69 C70 0.4(7) . . . . ?
C68 C69 C70 C71 1.2(6) . . . . ?
C65 C66 C71 C70 -179.4(4) . . . . ?
C67 C66 C71 C70 -0.2(6) . . . . ?
C65 C66 C71 C62 1.4(6) . . . . ?
C67 C66 C71 C62 -179.3(4) . . . . ?
C69 C70 C71 C66 -1.2(6) . . . . ?
C69 C70 C71 C62 177.9(4) . . . . ?
C63 C62 C71 C66 -0.3(5) . . . . ?
C61 C62 C71 C66 -179.6(3) . . . . ?
C63 C62 C71 C70 -179.4(3) . . . . ?
C61 C62 C71 C70 1.3(5) . . . . ?
O2 C8 C81 C82 -143.6(3) . . . . ?
C7 C8 C81 C82 39.9(5) . . . . ?
C8 C81 C82 C83 -110.9(4) . . . . ?
C8 C81 C82 C91 70.6(4) . . . . ?
C91 C82 C83 C84 -0.5(6) . . . . ?
C81 C82 C83 C84 -179.0(4) . . . . ?
C82 C83 C84 C85 -1.1(7) . . . . ?
C83 C84 C85 C86 0.8(7) . . . . ?
C84 C85 C86 C87 -179.9(5) . . . . ?
C84 C85 C86 C91 1.2(7) . . . . ?
C85 C86 C87 C88 -177.0(6) . . . . ?
C91 C86 C87 C88 1.9(8) . . . . ?
C86 C87 C88 C89 0.4(10) . . . . ?
C87 C88 C89 C90 -2.7(9) . . . . ?
C88 C89 C90 C91 2.5(7) . . . . ?
C89 C90 C91 C82 179.6(4) . . . . ?
C89 C90 C91 C86 -0.2(6) . . . . ?
C83 C82 C91 C90 -177.3(3) . . . . ?
C81 C82 C91 C90 1.3(5) . . . . ?
C83 C82 C91 C86 2.5(5) . . . . ?
C81 C82 C91 C86 -179.0(3) . . . . ?
C85 C86 C91 C90 176.9(4) . . . . ?
C87 C86 C91 C90 -2.0(5) . . . . ?
C85 C86 C91 C82 -2.9(5) . . . . ?
C87 C86 C91 C82 178.2(4) . . . . ?
